data_1548239
loop_
_publ_author_name
'Cheng, Min-Jing'
'Cao, Jia-Qing'
'Yang, Xin-Yi'
'Zhong, Li-Ping'
'Hu, Li-Jun'
'Lu, Xi'
'Hou, Bao-Long'
'Hu, Ya-Jian'
'Wang, Ying'
'You, Xue-Fu'
'Wang, Lei'
'Ye, Wen-Cai'
'Li, Chuang-Chuang'

_publ_section_title
;
 Catalytic asymmetric total syntheses of myrtucommuacetalone,
 myrtucommuacetalone B, and callistrilones A, C, D and E.
;
_journal_issue 6
_journal_name_full 'Chemical science'
_journal_page_first 1488
_journal_page_last 1495
_journal_paper_doi 10.1039/c7sc04672c
_journal_volume 9
_journal_year 2018
_chemical_absolute_configuration ad
_chemical_formula_sum 'C34 H45 O7'
_chemical_formula_weight 565.70
_space_group_crystal_system orthorhombic
_space_group_IT_number 19
_space_group_name_Hall 'P 2ac 2ab'
_space_group_name_H-M_alt 'P 21 21 21'
_symmetry_space_group_name_Hall 'P 2ac 2ab'
_symmetry_space_group_name_H-M 'P 21 21 21'
_atom_sites_solution_hydrogens geom
_audit_creation_method SHELXL-2016/4
_audit_update_record
;
2017-10-28 deposited with the CCDC.
2017-11-27 downloaded from the CCDC.
;
_cell_angle_alpha 90
_cell_angle_beta 90
_cell_angle_gamma 90
_cell_formula_units_Z 4
_cell_length_a 6.38280(10)
_cell_length_b 14.89930(10)
_cell_length_c 32.6050(2)
_cell_measurement_reflns_used 22524
_cell_measurement_temperature 293(2)
_cell_measurement_theta_max 73.4790
_cell_measurement_theta_min 4.1520
_cell_volume 3100.71(6)
_computing_cell_refinement 'CrysAlis PRO '
_computing_data_collection 'CrysAlis PRO '
_computing_data_reduction 'CrysAlis PRO '
_computing_structure_refinement 'SHELXL-2016/4 (Sheldrick, 2016)'
_computing_structure_solution 'SHELXS-97 (Sheldrick, 1990)'
_diffrn_ambient_temperature 293(2)
_diffrn_measured_fraction_theta_full 0.999
_diffrn_measured_fraction_theta_max 0.994
_diffrn_measurement_device_type 'Oxford Gemini S ultra'
_diffrn_radiation_type CuK\a
_diffrn_radiation_wavelength 1.54178
_diffrn_reflns_av_R_equivalents 0.0270
_diffrn_reflns_av_unetI/netI 0.0184
_diffrn_reflns_Laue_measured_fraction_full 0.999
_diffrn_reflns_Laue_measured_fraction_max 0.994
_diffrn_reflns_limit_h_max 7
_diffrn_reflns_limit_h_min -7
_diffrn_reflns_limit_k_max 18
_diffrn_reflns_limit_k_min -18
_diffrn_reflns_limit_l_max 40
_diffrn_reflns_limit_l_min -40
_diffrn_reflns_number 29525
_diffrn_reflns_point_group_measured_fraction_full 1.000
_diffrn_reflns_point_group_measured_fraction_max 0.987
_diffrn_reflns_theta_full 67.679
_diffrn_reflns_theta_max 73.670
_diffrn_reflns_theta_min 4.019
_exptl_absorpt_coefficient_mu 0.673
_exptl_absorpt_correction_T_max 1.00000
_exptl_absorpt_correction_T_min 0.65065
_exptl_absorpt_correction_type multi-scan
_exptl_crystal_colour colorless
_exptl_crystal_density_diffrn 1.212
_exptl_crystal_description blocks
_exptl_crystal_F_000 1220
_exptl_crystal_size_max 0.41
_exptl_crystal_size_mid 0.32
_exptl_crystal_size_min 0.21
_refine_diff_density_max 0.212
_refine_diff_density_min -0.161
_refine_diff_density_rms 0.036
_refine_ls_abs_structure_details
;
 Flack x determined using 2537 quotients [(I+)-(I-)]/[(I+)+(I-)]
 (Parsons, Flack and Wagner, Acta Cryst. B69 (2013) 249-259).
;
_refine_ls_abs_structure_Flack 0.04(3)
_refine_ls_extinction_coef 0.0052(3)
_refine_ls_extinction_expression Fc^*^=kFc[1+0.001xFc^2^\l^3^/sin(2\q)]^-1/4^
_refine_ls_extinction_method 'SHELXL-2016/4 (Sheldrick 2016)'
_refine_ls_goodness_of_fit_ref 1.044
_refine_ls_hydrogen_treatment constr
_refine_ls_matrix_type full
_refine_ls_number_parameters 383
_refine_ls_number_reflns 6184
_refine_ls_number_restraints 0
_refine_ls_restrained_S_all 1.044
_refine_ls_R_factor_all 0.0283
_refine_ls_R_factor_gt 0.0278
_refine_ls_shift/su_max 0.000
_refine_ls_shift/su_mean 0.000
_refine_ls_structure_factor_coef Fsqd
_refine_ls_weighting_details 'w=1/[\s^2^(Fo^2^)+(0.0409P)^2^+0.5352P] where P=(Fo^2^+2Fc^2^)/3'
_refine_ls_weighting_scheme calc
_refine_ls_wR_factor_gt 0.0723
_refine_ls_wR_factor_ref 0.0727
_reflns_Friedel_coverage 0.731
_reflns_Friedel_fraction_full 1.000
_reflns_Friedel_fraction_max 0.978
_reflns_number_gt 6103
_reflns_number_total 6184
_reflns_threshold_expression 'I > 2\s(I)'
_cod_data_source_file c7sc04672c2.cif
_cod_data_source_block 3_2_hy
_cod_depositor_comments 'Adding full bibliography for 1548236--1548240.cif.'
_cod_database_code 1548239
_shelx_shelxl_version_number 2016/4
_shelx_space_group_comment
;
The symmetry employed for this shelxl refinement is uniquely defined
by the following loop, which should always be used as a source of
symmetry information in preference to the above space-group names.
They are only intended as comments.
;

loop_
_space_group_symop_operation_xyz
'x, y, z'
'-x+1/2, -y, z+1/2'
'-x, y+1/2, -z+1/2'
'x+1/2, -y+1/2, -z'

loop_
_atom_site_label
_atom_site_type_symbol
_atom_site_fract_x
_atom_site_fract_y
_atom_site_fract_z
_atom_site_U_iso_or_equiv
_atom_site_adp_type
_atom_site_occupancy
_atom_site_site_symmetry_order
_atom_site_calc_flag
_atom_site_refinement_flags_posn
_atom_site_refinement_flags_adp
O1 O 0.0282(2) 0.35452(8) 0.01658(3) 0.0282(3) Uani 1 1 d . .
O2 O 0.3717(4) 0.57166(10) -0.05636(4) 0.0605(6) Uani 1 1 d . .
O3 O 0.5870(2) 0.71910(7) 0.18630(3) 0.0240(3) Uani 1 1 d . .
O4 O 0.36654(19) 0.62000(7) 0.23015(3) 0.0201(2) Uani 1 1 d . .
H4 H 0.440472 0.663255 0.224462 0.030 Uiso 1 1 calc R U
O5 O 0.46751(17) 0.55559(7) 0.08663(3) 0.0166(2) Uani 1 1 d . .
O6 O -0.37324(18) 0.40194(9) 0.21365(3) 0.0264(3) Uani 1 1 d . .
O12 O 0.03982(17) 0.37249(7) 0.17421(3) 0.0156(2) Uani 1 1 d . .
C1 C 0.1730(3) 0.40751(10) 0.01529(4) 0.0184(3) Uani 1 1 d . .
C2 C 0.2705(3) 0.43460(11) -0.02576(4) 0.0216(3) Uani 1 1 d . .
C3 C 0.3573(3) 0.52961(11) -0.02504(5) 0.0282(4) Uani 1 1 d . .
C4 C 0.4393(3) 0.57272(10) 0.01475(5) 0.0207(3) Uani 1 1 d . .
C6 C 0.4364(2) 0.58993(10) 0.15793(4) 0.0151(3) Uani 1 1 d . .
C7 C 0.3382(2) 0.56923(9) 0.19635(4) 0.0152(3) Uani 1 1 d . .
C8 C -0.0951(3) 0.52445(10) 0.24723(5) 0.0208(3) Uani 1 1 d . .
H8A H -0.170613 0.541602 0.222633 0.025 Uiso 1 1 calc R U
H8B H -0.038170 0.578513 0.259504 0.025 Uiso 1 1 calc R U
C9 C -0.2470(3) 0.47993(11) 0.27745(5) 0.0205(3) Uani 1 1 d . .
H9 H -0.362863 0.521700 0.282442 0.025 Uiso 1 1 calc R U
C10 C -0.3359(3) 0.39672(11) 0.25745(4) 0.0217(3) Uani 1 1 d . .
H10 H -0.439977 0.363378 0.273456 0.026 Uiso 1 1 calc R U
C11 C -0.2104(3) 0.34361(11) 0.22818(4) 0.0190(3) Uani 1 1 d . .
H11 H -0.242560 0.279330 0.227264 0.023 Uiso 1 1 calc R U
C13 C 0.2397(2) 0.39070(9) 0.09243(4) 0.0156(3) Uani 1 1 d . .
H13 H 0.096500 0.367041 0.093087 0.019 Uiso 1 1 calc R U
C1' C 0.4589(3) 0.37092(12) -0.03247(5) 0.0307(4) Uani 1 1 d . .
H1'1 H 0.524952 0.384731 -0.058161 0.046 Uiso 1 1 calc R U
H1'2 H 0.410717 0.309892 -0.032821 0.046 Uiso 1 1 calc R U
H1'3 H 0.557955 0.378646 -0.010598 0.046 Uiso 1 1 calc R U
C2' C 0.1123(3) 0.42407(12) -0.06047(5) 0.0308(4) Uani 1 1 d . .
H2'1 H -0.000235 0.466033 -0.056705 0.046 Uiso 1 1 calc R U
H2'2 H 0.057463 0.364067 -0.060325 0.046 Uiso 1 1 calc R U
H2'3 H 0.179967 0.435481 -0.086242 0.046 Uiso 1 1 calc R U
C3' C 0.6793(3) 0.58090(12) 0.01066(5) 0.0278(4) Uani 1 1 d . .
H3'1 H 0.733580 0.614643 0.033382 0.042 Uiso 1 1 calc R U
H3'2 H 0.712950 0.611077 -0.014501 0.042 Uiso 1 1 calc R U
H3'3 H 0.740629 0.522076 0.010566 0.042 Uiso 1 1 calc R U
C4' C 0.3405(3) 0.66667(11) 0.01828(5) 0.0277(4) Uani 1 1 d . .
H4'1 H 0.191258 0.661029 0.020913 0.042 Uiso 1 1 calc R U
H4'2 H 0.372828 0.700870 -0.005862 0.042 Uiso 1 1 calc R U
H4'3 H 0.395747 0.696707 0.041972 0.042 Uiso 1 1 calc R U
C5' C 0.5789(2) 0.66729(10) 0.15638(4) 0.0168(3) Uani 1 1 d . .
C6' C 0.7304(2) 0.68463(10) 0.12121(4) 0.0177(3) Uani 1 1 d . .
H6' H 0.651373 0.686370 0.095454 0.021 Uiso 1 1 calc R U
C7' C 0.8897(3) 0.60776(11) 0.11911(5) 0.0221(3) Uani 1 1 d . .
H7'1 H 0.969717 0.606192 0.144031 0.033 Uiso 1 1 calc R U
H7'2 H 0.982058 0.617130 0.096272 0.033 Uiso 1 1 calc R U
H7'3 H 0.817056 0.551835 0.115718 0.033 Uiso 1 1 calc R U
C8' C 0.8445(3) 0.77375(11) 0.12668(5) 0.0278(4) Uani 1 1 d . .
H8'1 H 0.743985 0.821502 0.128516 0.042 Uiso 1 1 calc R U
H8'2 H 0.934927 0.783952 0.103614 0.042 Uiso 1 1 calc R U
H8'3 H 0.926507 0.771903 0.151350 0.042 Uiso 1 1 calc R U
C9' C -0.1491(3) 0.45525(11) 0.31936(4) 0.0218(3) Uani 1 1 d . .
H9' H -0.054119 0.404454 0.314990 0.026 Uiso 1 1 calc R U
C10' C -0.0217(4) 0.53171(13) 0.33772(6) 0.0349(4) Uani 1 1 d . .
H10A H -0.107860 0.584327 0.339830 0.052 Uiso 1 1 calc R U
H10B H 0.096391 0.544222 0.320410 0.052 Uiso 1 1 calc R U
H10C H 0.026681 0.514818 0.364512 0.052 Uiso 1 1 calc R U
C11' C -0.3176(3) 0.42544(14) 0.34990(5) 0.0343(4) Uani 1 1 d . .
H11A H -0.253144 0.410811 0.375645 0.051 Uiso 1 1 calc R U
H11B H -0.388824 0.373588 0.339355 0.051 Uiso 1 1 calc R U
H11C H -0.416459 0.473227 0.353825 0.051 Uiso 1 1 calc R U
C12' C 0.1544(3) 0.29288(10) 0.23438(4) 0.0188(3) Uani 1 1 d . .
H12A H 0.117375 0.238001 0.220754 0.028 Uiso 1 1 calc R U
H12B H 0.137465 0.285626 0.263447 0.028 Uiso 1 1 calc R U
H12C H 0.297626 0.307491 0.228391 0.028 Uiso 1 1 calc R U
C13' C 0.3959(3) 0.31010(10) 0.09326(5) 0.0196(3) Uani 1 1 d . .
H13' H 0.377970 0.277008 0.067523 0.023 Uiso 1 1 calc R U
C14' C 0.6249(3) 0.33961(11) 0.09555(5) 0.0253(3) Uani 1 1 d . .
H14A H 0.648496 0.371244 0.120774 0.038 Uiso 1 1 calc R U
H14B H 0.655988 0.378361 0.072826 0.038 Uiso 1 1 calc R U
H14C H 0.713957 0.287750 0.094472 0.038 Uiso 1 1 calc R U
C15' C 0.3463(3) 0.24543(11) 0.12823(5) 0.0288(4) Uani 1 1 d . .
H15A H 0.431255 0.192581 0.125574 0.043 Uiso 1 1 calc R U
H15B H 0.200959 0.228994 0.127126 0.043 Uiso 1 1 calc R U
H15C H 0.375444 0.274015 0.153992 0.043 Uiso 1 1 calc R U
C4A C 0.3839(3) 0.51725(10) 0.05194(4) 0.0161(3) Uani 1 1 d . .
C5A C 0.3896(2) 0.53057(9) 0.12486(4) 0.0144(3) Uani 1 1 d . .
C7A C 0.2094(2) 0.49532(10) 0.19987(4) 0.0148(3) Uani 1 1 d . .
C11A C 0.0132(3) 0.36795(10) 0.21944(4) 0.0155(3) Uani 1 1 d . .
C12A C 0.1747(2) 0.44058(9) 0.16648(4) 0.0140(3) Uani 1 1 d . .
C13A C 0.2692(2) 0.44226(10) 0.05309(4) 0.0163(3) Uani 1 1 d . .
C7B C 0.0847(2) 0.46140(9) 0.23566(4) 0.0152(3) Uani 1 1 d . .
H7B H 0.177339 0.453296 0.259342 0.018 Uiso 1 1 calc R U
C12B C 0.2675(2) 0.45432(9) 0.12802(4) 0.0142(3) Uani 1 1 d . .

loop_
_atom_site_aniso_label
_atom_site_aniso_U_11
_atom_site_aniso_U_22
_atom_site_aniso_U_33
_atom_site_aniso_U_23
_atom_site_aniso_U_13
_atom_site_aniso_U_12
O1 0.0340(7) 0.0314(6) 0.0194(5) -0.0017(5) -0.0017(5) -0.0152(6)
O2 0.1246(17) 0.0385(8) 0.0184(6) 0.0095(5) -0.0142(8) -0.0412(10)
O3 0.0318(7) 0.0201(5) 0.0202(5) -0.0058(4) 0.0005(5) -0.0072(5)
O4 0.0256(6) 0.0190(5) 0.0156(5) -0.0043(4) -0.0001(4) -0.0045(5)
O5 0.0203(6) 0.0172(5) 0.0124(5) -0.0006(4) -0.0006(4) -0.0054(4)
O6 0.0171(6) 0.0445(7) 0.0177(5) 0.0030(5) -0.0029(4) 0.0051(5)
O12 0.0182(6) 0.0167(5) 0.0120(5) 0.0009(4) 0.0013(4) -0.0024(4)
C1 0.0226(8) 0.0169(7) 0.0156(6) -0.0001(5) -0.0013(6) -0.0023(6)
C2 0.0293(9) 0.0210(7) 0.0143(7) -0.0006(6) -0.0011(6) -0.0067(7)
C3 0.0443(11) 0.0242(8) 0.0161(7) 0.0015(6) -0.0029(7) -0.0110(8)
C4 0.0298(9) 0.0173(7) 0.0151(7) 0.0009(6) -0.0006(6) -0.0064(6)
C6 0.0147(7) 0.0140(6) 0.0166(6) 0.0004(5) -0.0019(6) 0.0014(6)
C7 0.0158(7) 0.0149(6) 0.0150(6) -0.0012(5) -0.0025(6) 0.0016(6)
C8 0.0235(8) 0.0192(7) 0.0197(7) 0.0029(6) 0.0040(6) 0.0051(6)
C9 0.0201(8) 0.0221(7) 0.0194(7) 0.0023(6) 0.0043(6) 0.0069(7)
C10 0.0164(8) 0.0325(8) 0.0160(7) 0.0039(6) 0.0014(6) 0.0021(7)
C11 0.0176(8) 0.0239(7) 0.0155(7) 0.0022(6) -0.0007(6) -0.0024(6)
C13 0.0186(7) 0.0145(6) 0.0136(6) -0.0004(5) 0.0003(6) -0.0029(6)
C1' 0.0378(11) 0.0311(9) 0.0231(8) -0.0017(7) 0.0069(7) 0.0002(8)
C2' 0.0426(11) 0.0344(9) 0.0155(7) 0.0006(6) -0.0057(7) -0.0119(9)
C3' 0.0318(10) 0.0294(8) 0.0223(7) 0.0008(6) 0.0069(7) -0.0093(7)
C4' 0.0397(11) 0.0188(7) 0.0248(8) 0.0053(6) -0.0054(8) -0.0012(7)
C5' 0.0168(8) 0.0159(7) 0.0177(7) 0.0006(5) -0.0036(6) 0.0007(6)
C6' 0.0184(7) 0.0168(7) 0.0180(7) 0.0006(5) -0.0021(6) -0.0030(6)
C7' 0.0177(8) 0.0245(8) 0.0240(7) 0.0011(6) -0.0010(6) 0.0014(7)
C8' 0.0322(10) 0.0231(8) 0.0282(8) -0.0003(6) 0.0027(7) -0.0114(7)
C9' 0.0256(9) 0.0232(7) 0.0165(7) -0.0006(6) 0.0034(6) 0.0028(7)
C10' 0.0442(12) 0.0343(10) 0.0262(8) -0.0069(7) 0.0017(8) -0.0041(9)
C11' 0.0384(11) 0.0453(11) 0.0192(7) 0.0033(7) 0.0081(7) -0.0022(9)
C12' 0.0214(8) 0.0165(7) 0.0185(7) 0.0011(5) -0.0018(6) 0.0014(6)
C13' 0.0276(8) 0.0151(6) 0.0160(6) -0.0009(5) 0.0033(6) 0.0000(6)
C14' 0.0254(9) 0.0233(7) 0.0270(8) -0.0011(6) -0.0001(7) 0.0059(7)
C15' 0.0433(11) 0.0177(7) 0.0256(8) 0.0045(6) 0.0112(8) 0.0082(8)
C4A 0.0183(8) 0.0178(7) 0.0124(6) -0.0008(5) -0.0012(6) -0.0008(6)
C5A 0.0139(7) 0.0162(6) 0.0130(6) 0.0009(5) 0.0007(5) 0.0011(6)
C7A 0.0143(7) 0.0163(6) 0.0136(6) 0.0008(5) -0.0006(5) 0.0026(6)
C11A 0.0186(8) 0.0169(7) 0.0111(6) 0.0009(5) 0.0000(5) -0.0005(6)
C12A 0.0133(7) 0.0123(6) 0.0162(6) 0.0017(5) -0.0004(5) 0.0011(6)
C13A 0.0187(8) 0.0165(6) 0.0136(6) -0.0002(5) -0.0004(6) -0.0001(6)
C7B 0.0161(7) 0.0157(6) 0.0139(6) 0.0003(5) -0.0002(6) 0.0003(6)
C12B 0.0147(7) 0.0145(6) 0.0134(6) -0.0002(5) -0.0005(5) 0.0011(6)

loop_
_atom_type_symbol
_atom_type_description
_atom_type_scat_dispersion_real
_atom_type_scat_dispersion_imag
_atom_type_scat_source
C C 0.0181 0.0091 'International Tables Vol C Tables 4.2.6.8 and 6.1.1.4'
H H 0.0000 0.0000 'International Tables Vol C Tables 4.2.6.8 and 6.1.1.4'
O O 0.0492 0.0322 'International Tables Vol C Tables 4.2.6.8 and 6.1.1.4'

loop_
_geom_angle_atom_site_label_1
_geom_angle_atom_site_label_2
_geom_angle_atom_site_label_3
_geom_angle
C4A O5 C5A 119.10(11)
C11 O6 C10 61.54(10)
C12A O12 C11A 106.95(11)
O1 C1 C13A 121.11(13)
O1 C1 C2 120.70(13)
C13A C1 C2 118.04(13)
C3 C2 C2' 110.41(14)
C3 C2 C1 112.36(13)
C2' C2 C1 110.66(14)
C3 C2 C1' 106.83(15)
C2' C2 C1' 110.28(14)
C1 C2 C1' 106.15(13)
O2 C3 C2 120.01(14)
O2 C3 C4 118.23(15)
C2 C3 C4 121.69(13)
C4A C4 C3 111.66(12)
C4A C4 C4' 110.01(13)
C3 C4 C4' 107.64(14)
C4A C4 C3' 110.19(14)
C3 C4 C3' 107.30(14)
C4' C4 C3' 109.96(14)
C5A C6 C7 115.81(13)
C5A C6 C5' 126.17(13)
C7 C6 C5' 117.99(12)
O4 C7 C7A 117.37(13)
O4 C7 C6 122.30(13)
C7A C7 C6 120.34(12)
C7B C8 C9 111.54(12)
C10 C9 C8 108.35(12)
C10 C9 C9' 109.75(13)
C8 C9 C9' 114.51(14)
O6 C10 C11 58.74(10)
O6 C10 C9 116.28(13)
C11 C10 C9 120.99(14)
O6 C11 C10 59.71(10)
O6 C11 C11A 118.69(13)
C10 C11 C11A 120.65(14)
C13A C13 C12B 108.64(11)
C13A C13 C13' 109.10(12)
C12B C13 C13' 113.28(12)
O3 C5' C6 119.02(13)
O3 C5' C6' 117.31(13)
C6 C5' C6' 123.53(13)
C5' C6' C8' 111.29(13)
C5' C6' C7' 109.16(12)
C8' C6' C7' 109.81(14)
C10' C9' C11' 109.67(14)
C10' C9' C9 112.66(14)
C11' C9' C9 111.05(15)
C15' C13' C14' 110.09(15)
C15' C13' C13 111.49(13)
C14' C13' C13 112.97(12)
C13A C4A O5 122.47(13)
C13A C4A C4 127.49(13)
O5 C4A C4 110.03(12)
C12B C5A O5 119.22(12)
C12B C5A C6 124.88(13)
O5 C5A C6 115.84(12)
C12A C7A C7 120.16(13)
C12A C7A C7B 109.26(13)
C7 C7A C7B 130.55(13)
O12 C11A C11 107.97(12)
O12 C11A C12' 106.52(12)
C11 C11A C12' 109.03(12)
O12 C11A C7B 105.24(11)
C11 C11A C7B 115.48(13)
C12' C11A C7B 112.09(12)
O12 C12A C7A 113.48(12)
O12 C12A C12B 122.99(13)
C7A C12A C12B 123.53(13)
C4A C13A C1 119.96(13)
C4A C13A C13 121.24(13)
C1 C13A C13 118.78(13)
C7A C7B C8 112.51(12)
C7A C7B C11A 101.09(11)
C8 C7B C11A 114.38(13)
C5A C12B C12A 115.16(12)
C5A C12B C13 121.71(12)
C12A C12B C13 123.13(13)

loop_
_geom_bond_atom_site_label_1
_geom_bond_atom_site_label_2
_geom_bond_distance
O1 C1 1.216(2)
O2 C3 1.202(2)
O3 C5' 1.2451(18)
O4 C7 1.3489(17)
O5 C4A 1.3749(17)
O5 C5A 1.3929(16)
O6 C11 1.435(2)
O6 C10 1.4498(17)
O12 C12A 1.3541(18)
O12 C11A 1.4861(16)
C1 C13A 1.4713(19)
C1 C2 1.530(2)
C2 C3 1.521(2)
C2 C2' 1.525(2)
C2 C1' 1.547(3)
C3 C4 1.539(2)
C4 C4A 1.5092(19)
C4 C4' 1.540(2)
C4 C3' 1.542(3)
C6 C5A 1.4262(19)
C6 C7 1.4342(19)
C6 C5' 1.469(2)
C7 C7A 1.379(2)
C8 C7B 1.530(2)
C8 C9 1.534(2)
C9 C10 1.511(2)
C9 C9' 1.547(2)
C10 C11 1.476(2)
C11 C11A 1.500(2)
C13 C13A 1.5070(19)
C13 C12B 1.5088(18)
C13 C13' 1.561(2)
C5' C6' 1.522(2)
C6' C8' 1.525(2)
C6' C7' 1.533(2)
C9' C10' 1.522(2)
C9' C11' 1.531(2)
C12' C11A 1.517(2)
C13' C15' 1.526(2)
C13' C14' 1.528(2)
C4A C13A 1.336(2)
C5A C12B 1.382(2)
C7A C12A 1.3784(19)
C7A C7B 1.5003(19)
C11A C7B 1.558(2)
C12A C12B 1.4018(19)
